data_7016394
loop_
_publ_author_name
'Wetzel, Corinna'
'Kunz, Peter C.'
'Kassack, Matthias U.'
'Hamacher, Alexandra'
'B\"ohler, Philip'
'Watjen, Wim'
'Ott, Ingo'
'Rubbiani, Riccardo'
'Spingler, Bernhard'

_publ_section_title
;
 Gold(i) complexes of water-soluble diphos-type ligands: Synthesis,
 anticancer activity, apoptosis and thioredoxin reductase inhibition.
;
_journal_issue 36
_journal_name_full 'Dalton transactions (Cambridge, England : 2003)'
_journal_page_first 9212
_journal_page_last 9220
_journal_paper_doi 10.1039/c1dt10368g
_journal_volume 40
_journal_year 2011
_chemical_formula_sum 'C18 H24 Au2 Cl2 N8 P2'
_chemical_formula_weight 879.23
_chemical_name_systematic
;
?
;
_space_group_IT_number 2
_symmetry_cell_setting triclinic
_symmetry_space_group_name_Hall '-P 1'
_symmetry_space_group_name_H-M 'P -1'
_atom_sites_solution_hydrogens geom
_atom_sites_solution_primary direct
_atom_sites_solution_secondary difmap
_audit_creation_method SHELXL-97
_cell_angle_alpha 106.655(3)
_cell_angle_beta 103.914(3)
_cell_angle_gamma 100.648(3)
_cell_formula_units_Z 1
_cell_length_a 7.7649(2)
_cell_length_b 9.3598(3)
_cell_length_c 9.7306(3)
_cell_measurement_reflns_used 5168
_cell_measurement_temperature 183(2)
_cell_measurement_theta_max 32.4652
_cell_measurement_theta_min 2.2930
_cell_volume 632.71(4)
_computing_cell_refinement 'CrysAlis^Pro^ (Oxford, 2007)'
_computing_data_collection 'CrysAlis^Pro^ (Oxford, 2007)'
_computing_data_reduction 'CrysAlis^Pro^ (Oxford, 2007)'
_computing_molecular_graphics 'ORTEP-3 (Farrugia, 1997)'
_computing_publication_material 'SHELXL-97 (Sheldrick, 2008)'
_computing_structure_refinement 'SHELXL-97 (Sheldrick, 2008)'
_computing_structure_solution 'SIR-97 (Altomare, 1999)'
_diffrn_ambient_temperature 183(2)
_diffrn_detector_area_resol_mean 10.4498
_diffrn_measured_fraction_theta_full 0.991
_diffrn_measured_fraction_theta_max 0.991
_diffrn_measurement_device_type 'Oxford Xcalibur Ruby CCD'
_diffrn_measurement_method '\o oscillation scan'
_diffrn_radiation_monochromator graphite
_diffrn_radiation_source 'Enhance (Mo) X-ray Source'
_diffrn_radiation_type MoK\a
_diffrn_radiation_wavelength 0.7107
_diffrn_reflns_av_R_equivalents 0.0277
_diffrn_reflns_av_sigmaI/netI 0.0430
_diffrn_reflns_limit_h_max 10
_diffrn_reflns_limit_h_min -11
_diffrn_reflns_limit_k_max 13
_diffrn_reflns_limit_k_min -13
_diffrn_reflns_limit_l_max 13
_diffrn_reflns_limit_l_min -13
_diffrn_reflns_number 7398
_diffrn_reflns_theta_full 30.51
_diffrn_reflns_theta_max 30.51
_diffrn_reflns_theta_min 2.30
_exptl_absorpt_coefficient_mu 11.941
_exptl_absorpt_correction_T_max 0.7158
_exptl_absorpt_correction_T_min 0.2646
_exptl_absorpt_correction_type multi-scan
_exptl_absorpt_process_details
;
CrysAlis RED, Oxford Diffraction Ltd.,
Version 1.171.32.24 (release 21-04-2008 CrysAlis171 .NET)
(compiled Apr 21 2008,18:23:10)
Empirical absorption correction using spherical harmonics,
implemented in SCALE3 ABSPACK scaling algorithm.
;
_exptl_crystal_colour colourless
_exptl_crystal_density_diffrn 2.308
_exptl_crystal_density_method 'not measured'
_exptl_crystal_description plate
_exptl_crystal_F_000 410
_exptl_crystal_size_max 0.19
_exptl_crystal_size_mid 0.14
_exptl_crystal_size_min 0.03
_refine_diff_density_max 1.388
_refine_diff_density_min -1.278
_refine_diff_density_rms 0.257
_refine_ls_extinction_method none
_refine_ls_goodness_of_fit_ref 1.052
_refine_ls_hydrogen_treatment constr
_refine_ls_matrix_type full
_refine_ls_number_parameters 147
_refine_ls_number_reflns 3836
_refine_ls_number_restraints 0
_refine_ls_restrained_S_all 1.052
_refine_ls_R_factor_all 0.0353
_refine_ls_R_factor_gt 0.0264
_refine_ls_shift/su_max 0.001
_refine_ls_shift/su_mean 0.000
_refine_ls_structure_factor_coef Fsqd
_refine_ls_weighting_details 'calc w=1/[\s^2^(Fo^2^)+(0.0382P)^2^+0.0000P] where P=(Fo^2^+2Fc^2^)/3'
_refine_ls_weighting_scheme calc
_refine_ls_wR_factor_gt 0.0693
_refine_ls_wR_factor_ref 0.0708
_reflns_number_gt 3329
_reflns_number_total 3836
_reflns_threshold_expression >2sigma(I)
_cod_data_source_file c1dt10368g.txt
_cod_data_source_block kp051008
_cod_original_cell_volume 632.71(3)
_cod_original_sg_symbol_H-M P-1
_cod_database_code 7016394

loop_
_symmetry_equiv_pos_as_xyz
'x, y, z'
'-x, -y, -z'

loop_
_atom_site_label
_atom_site_type_symbol
_atom_site_fract_x
_atom_site_fract_y
_atom_site_fract_z
_atom_site_U_iso_or_equiv
_atom_site_adp_type
_atom_site_occupancy
_atom_site_symmetry_multiplicity
_atom_site_calc_flag
_atom_site_refinement_flags
Au1 Au 0.38435(3) 0.02585(2) 0.821032(18) 0.02098(6) Uani 1 1 d .
C4 C -0.0962(8) 0.0262(7) 0.7682(8) 0.0448(15) Uani 1 1 d .
H4A H -0.0089 -0.0372 0.7684 0.067 Uiso 1 1 calc R
H4B H -0.1140 0.0564 0.6784 0.067 Uiso 1 1 calc R
H4C H -0.2146 -0.0338 0.7669 0.067 Uiso 1 1 calc R
C5 C -0.1138(7) 0.2177(7) 1.0040(6) 0.0336(12) Uani 1 1 d .
H5A H -0.2348 0.1693 0.9998 0.040 Uiso 1 1 calc R
C2 C 0.1431(6) 0.2714(6) 0.9532(5) 0.0219(9) Uani 1 1 d .
C11 C 0.2430(10) 0.3312(7) 0.4868(6) 0.0396(14) Uani 1 1 d .
H11A H 0.2763 0.3454 0.4028 0.048 Uiso 1 1 calc R
C10 C 0.5404(9) 0.2933(8) 0.6264(6) 0.0429(15) Uani 1 1 d .
H10A H 0.5498 0.1984 0.6477 0.064 Uiso 1 1 calc R
H10B H 0.6255 0.3834 0.7111 0.064 Uiso 1 1 calc R
H10C H 0.5724 0.2897 0.5342 0.064 Uiso 1 1 calc R
C6 C 0.0016(8) 0.3515(7) 1.1101(6) 0.0323(12) Uani 1 1 d .
H6A H -0.0266 0.4127 1.1937 0.039 Uiso 1 1 calc R
C8 C 0.2491(7) 0.2972(6) 0.6986(5) 0.0241(10) Uani 1 1 d .
C12 C 0.0796(10) 0.3324(7) 0.5108(6) 0.0431(16) Uani 1 1 d .
H12A H -0.0229 0.3454 0.4441 0.052 Uiso 1 1 calc R
C1 C 0.5176(6) 0.4220(5) 0.9988(5) 0.0214(9) Uani 1 1 d .
H1A H 0.5421 0.4182 1.1021 0.026 Uiso 1 1 calc R
H1B H 0.6293 0.4141 0.9684 0.026 Uiso 1 1 calc R
N3 N -0.0228(6) 0.1659(5) 0.9044(5) 0.0285(9) Uani 1 1 d .
N7 N 0.1651(6) 0.3860(5) 1.0798(4) 0.0255(9) Uani 1 1 d .
N13 N 0.0822(7) 0.3119(6) 0.6460(5) 0.0345(11) Uani 1 1 d .
N9 N 0.3525(7) 0.3059(5) 0.6057(4) 0.0315(10) Uani 1 1 d .
P1 P 0.32656(17) 0.25666(14) 0.87121(12) 0.0194(2) Uani 1 1 d .
Cl1 Cl 0.4377(2) -0.21284(15) 0.75658(14) 0.0312(3) Uani 1 1 d .

loop_
_atom_site_aniso_label
_atom_site_aniso_U_11
_atom_site_aniso_U_22
_atom_site_aniso_U_33
_atom_site_aniso_U_23
_atom_site_aniso_U_13
_atom_site_aniso_U_12
Au1 0.02011(9) 0.01849(10) 0.02298(9) 0.00490(6) 0.00807(6) 0.00400(6)
C4 0.024(3) 0.031(3) 0.060(4) -0.004(3) 0.013(3) -0.006(2)
C5 0.020(2) 0.043(3) 0.042(3) 0.018(3) 0.015(2) 0.008(2)
C2 0.018(2) 0.022(2) 0.025(2) 0.0067(18) 0.0062(17) 0.0060(19)
C11 0.060(4) 0.031(3) 0.021(2) 0.007(2) 0.007(2) 0.008(3)
C10 0.038(3) 0.058(4) 0.029(3) 0.011(3) 0.017(2) 0.004(3)
C6 0.027(3) 0.043(3) 0.033(3) 0.013(2) 0.016(2) 0.015(3)
C8 0.028(3) 0.020(2) 0.019(2) 0.0028(18) 0.0047(18) 0.005(2)
C12 0.059(4) 0.037(3) 0.026(3) 0.007(2) -0.001(3) 0.021(3)
C1 0.018(2) 0.019(2) 0.024(2) 0.0064(18) 0.0028(17) 0.0022(18)
N3 0.019(2) 0.026(2) 0.038(2) 0.0068(18) 0.0110(17) 0.0021(18)
N7 0.024(2) 0.030(2) 0.0250(19) 0.0090(17) 0.0109(16) 0.0089(18)
N13 0.037(3) 0.033(3) 0.028(2) 0.0055(19) 0.0008(19) 0.017(2)
N9 0.039(3) 0.029(2) 0.0204(18) 0.0049(17) 0.0089(18) 0.002(2)
P1 0.0181(6) 0.0172(6) 0.0205(5) 0.0037(4) 0.0065(4) 0.0034(5)
Cl1 0.0454(8) 0.0254(6) 0.0308(6) 0.0123(5) 0.0181(5) 0.0158(6)

loop_
_atom_type_symbol
_atom_type_description
_atom_type_scat_dispersion_real
_atom_type_scat_dispersion_imag
_atom_type_scat_source
C C 0.0033 0.0016 'International Tables Vol C Tables 4.2.6.8 and 6.1.1.4'
N N 0.0061 0.0033 'International Tables Vol C Tables 4.2.6.8 and 6.1.1.4'
H H 0.0000 0.0000 'International Tables Vol C Tables 4.2.6.8 and 6.1.1.4'
P P 0.1023 0.0942 'International Tables Vol C Tables 4.2.6.8 and 6.1.1.4'
Cl Cl 0.1484 0.1585 'International Tables Vol C Tables 4.2.6.8 and 6.1.1.4'
Au Au -2.0133 8.8022 'International Tables Vol C Tables 4.2.6.8 and 6.1.1.4'

loop_
_geom_angle_atom_site_label_1
_geom_angle_atom_site_label_2
_geom_angle_atom_site_label_3
_geom_angle
_geom_angle_site_symmetry_1
P1 Au1 Cl1 177.04(4) .
N3 C4 H4A 109.5 .
N3 C4 H4B 109.5 .
H4A C4 H4B 109.5 .
N3 C4 H4C 109.5 .
H4A C4 H4C 109.5 .
H4B C4 H4C 109.5 .
C6 C5 N3 106.8(5) .
C6 C5 H5A 126.6 .
N3 C5 H5A 126.6 .
N7 C2 N3 112.3(4) .
N7 C2 P1 121.7(4) .
N3 C2 P1 125.8(4) .
C12 C11 N9 107.4(5) .
C12 C11 H11A 126.3 .
N9 C11 H11A 126.3 .
N9 C10 H10A 109.5 .
N9 C10 H10B 109.5 .
H10A C10 H10B 109.5 .
N9 C10 H10C 109.5 .
H10A C10 H10C 109.5 .
H10B C10 H10C 109.5 .
C5 C6 N7 110.4(4) .
C5 C6 H6A 124.8 .
N7 C6 H6A 124.8 .
N13 C8 N9 113.1(4) .
N13 C8 P1 123.5(4) .
N9 C8 P1 123.3(4) .
C11 C12 N13 110.3(5) .
C11 C12 H12A 124.9 .
N13 C12 H12A 124.9 .
C1 C1 P1 113.5(4) 2_667
C1 C1 H1A 108.9 2_667
P1 C1 H1A 108.9 .
C1 C1 H1B 108.9 2_667
P1 C1 H1B 108.9 .
H1A C1 H1B 107.7 .
C2 N3 C5 106.3(4) .
C2 N3 C4 127.5(4) .
C5 N3 C4 126.1(5) .
C2 N7 C6 104.2(4) .
C8 N13 C12 104.0(5) .
C8 N9 C11 105.2(5) .
C8 N9 C10 128.2(4) .
C11 N9 C10 126.6(5) .
C2 P1 C8 104.1(2) .
C2 P1 C1 104.2(2) .
C8 P1 C1 106.5(2) .
C2 P1 Au1 114.24(17) .
C8 P1 Au1 110.52(16) .
C1 P1 Au1 116.32(15) .

loop_
_geom_bond_atom_site_label_1
_geom_bond_atom_site_label_2
_geom_bond_distance
_geom_bond_site_symmetry_2
Au1 P1 2.2284(12) .
Au1 Cl1 2.2848(12) .
C4 N3 1.470(7) .
C4 H4A 0.9800 .
C4 H4B 0.9800 .
C4 H4C 0.9800 .
C5 C6 1.355(8) .
C5 N3 1.363(6) .
C5 H5A 0.9500 .
C2 N7 1.331(6) .
C2 N3 1.352(6) .
C2 P1 1.800(5) .
C11 C12 1.346(9) .
C11 N9 1.370(7) .
C11 H11A 0.9500 .
C10 N9 1.455(7) .
C10 H10A 0.9800 .
C10 H10B 0.9800 .
C10 H10C 0.9800 .
C6 N7 1.373(7) .
C6 H6A 0.9500 .
C8 N13 1.322(6) .
C8 N9 1.355(6) .
C8 P1 1.814(5) .
C12 N13 1.379(7) .
C12 H12A 0.9500 .
C1 C1 1.529(9) 2_667
C1 P1 1.817(5) .
C1 H1A 0.9900 .
C1 H1B 0.9900 .

loop_
_geom_torsion_atom_site_label_1
_geom_torsion_atom_site_label_2
_geom_torsion_atom_site_label_3
_geom_torsion_atom_site_label_4
_geom_torsion
_geom_torsion_site_symmetry_1
N3 C5 C6 N7 0.0(6) .
N9 C11 C12 N13 1.5(7) .
N7 C2 N3 C5 1.2(6) .
P1 C2 N3 C5 176.1(4) .
N7 C2 N3 C4 178.9(5) .
P1 C2 N3 C4 -6.3(8) .
C6 C5 N3 C2 -0.7(6) .
C6 C5 N3 C4 -178.4(5) .
N3 C2 N7 C6 -1.2(6) .
P1 C2 N7 C6 -176.3(4) .
C5 C6 N7 C2 0.7(6) .
N9 C8 N13 C12 -0.4(6) .
P1 C8 N13 C12 -176.5(4) .
C11 C12 N13 C8 -0.7(7) .
N13 C8 N9 C11 1.2(6) .
P1 C8 N9 C11 177.4(4) .
N13 C8 N9 C10 -179.4(5) .
P1 C8 N9 C10 -3.2(8) .
C12 C11 N9 C8 -1.6(6) .
C12 C11 N9 C10 179.0(6) .
N7 C2 P1 C8 -111.1(4) .
N3 C2 P1 C8 74.5(5) .
N7 C2 P1 C1 0.3(4) .
N3 C2 P1 C1 -174.1(4) .
N7 C2 P1 Au1 128.2(4) .
N3 C2 P1 Au1 -46.1(5) .
N13 C8 P1 C2 -7.8(5) .
N9 C8 P1 C2 176.4(4) .
N13 C8 P1 C1 -117.5(5) .
N9 C8 P1 C1 66.7(5) .
N13 C8 P1 Au1 115.3(4) .
N9 C8 P1 Au1 -60.5(5) .
C1 C1 P1 C2 -66.0(5) 2_667
C1 C1 P1 C8 43.6(5) 2_667
C1 C1 P1 Au1 167.3(4) 2_667
Cl1 Au1 P1 C2 111.1(10) .
Cl1 Au1 P1 C8 -5.8(10) .
Cl1 Au1 P1 C1 -127.3(9) .
